data_7200258
loop_
_publ_author_name
'Aaker\"oy, Christer B.'
'Salmon, Debra J.'
'Smith, Michelle M.'
'Desper, John'

_publ_section_title
;
 Cyanooximes as effective and selective co-crystallizing agents
;
_journal_coden_ASTM CRECF4
_journal_issue 3
_journal_name_full CrystEngComm
_journal_page_first 439
_journal_page_last 443
_journal_paper_doi 10.1039/b811322j
_journal_volume 11
_journal_year 2009
_chemical_formula_moiety
;
(C8 H5 N2 O F)2 (C12 H10 N2)
;
_chemical_formula_sum 'C28 H20 F2 N6 O2'
_chemical_formula_weight 510.50
_chemical_name_common '(2-fluoro-PhC(CN)(=NOH))2, 1,2-di(4-pyridyl)ethene'
_chemical_name_systematic
;
[2-fluoro-PhC(CN)(=NOH)]2, 1,2-di(4-pyridyl)ethene
;
_space_group_IT_number 2
_symmetry_cell_setting triclinic
_symmetry_space_group_name_Hall '-P 1'
_symmetry_space_group_name_H-M 'P -1'
_atom_sites_solution_hydrogens geom
_atom_sites_solution_primary direct
_atom_sites_solution_secondary difmap
_audit_creation_method SHELXL-97
_cell_angle_alpha 98.884(10)
_cell_angle_beta 93.147(11)
_cell_angle_gamma 94.624(10)
_cell_formula_units_Z 1
_cell_length_a 3.8189(6)
_cell_length_b 11.2941(18)
_cell_length_c 14.107(2)
_cell_measurement_reflns_used 783
_cell_measurement_temperature 173(2)
_cell_measurement_theta_max 26.70
_cell_measurement_theta_min 2.90
_cell_volume 597.79(16)
_computing_cell_refinement 'Bruker XSCANS'
_computing_data_collection 'Bruker XSCANS'
_computing_data_reduction 'Bruker SHELXTL'
_computing_molecular_graphics 'Bruker SHELXTL'
_computing_publication_material 'Bruker SHELXTL'
_computing_structure_refinement 'SHELXL-97 (Sheldrick, 1997)'
_computing_structure_solution 'SHELXS-97 (Sheldrick, 1990)'
_diffrn_ambient_temperature 173(2)
_diffrn_measured_fraction_theta_full 0.960
_diffrn_measured_fraction_theta_max 0.960
_diffrn_measurement_device_type 'CCD area detector'
_diffrn_measurement_method 'phi and omega scans'
_diffrn_radiation_monochromator graphite
_diffrn_radiation_source 'fine-focus sealed tube'
_diffrn_radiation_type MoK\a
_diffrn_radiation_wavelength 0.71073
_diffrn_reflns_av_R_equivalents 0.1106
_diffrn_reflns_av_sigmaI/netI 0.0972
_diffrn_reflns_limit_h_max 4
_diffrn_reflns_limit_h_min -4
_diffrn_reflns_limit_k_max 14
_diffrn_reflns_limit_k_min -14
_diffrn_reflns_limit_l_max 17
_diffrn_reflns_limit_l_min -17
_diffrn_reflns_number 4295
_diffrn_reflns_theta_full 27.47
_diffrn_reflns_theta_max 27.47
_diffrn_reflns_theta_min 1.46
_exptl_absorpt_coefficient_mu 0.104
_exptl_absorpt_correction_type none
_exptl_crystal_colour colorless
_exptl_crystal_density_diffrn 1.418
_exptl_crystal_density_method 'not measured'
_exptl_crystal_description plate
_exptl_crystal_F_000 264
_exptl_crystal_size_max 0.40
_exptl_crystal_size_mid 0.20
_exptl_crystal_size_min 0.08
_refine_diff_density_max 0.295
_refine_diff_density_min -0.304
_refine_diff_density_rms 0.070
_refine_ls_extinction_method none
_refine_ls_goodness_of_fit_ref 1.017
_refine_ls_hydrogen_treatment mixed
_refine_ls_matrix_type full
_refine_ls_number_parameters 180
_refine_ls_number_reflns 2606
_refine_ls_number_restraints 0
_refine_ls_restrained_S_all 1.017
_refine_ls_R_factor_all 0.0869
_refine_ls_R_factor_gt 0.0597
_refine_ls_shift/su_max 0.000
_refine_ls_shift/su_mean 0.000
_refine_ls_structure_factor_coef Fsqd
_refine_ls_weighting_details 'calc w=1/[\s^2^(Fo^2^)+(0.1000P)^2^+0.0000P] where P=(Fo^2^+2Fc^2^)/3'
_refine_ls_weighting_scheme calc
_refine_ls_wR_factor_gt 0.1588
_refine_ls_wR_factor_ref 0.1754
_reflns_number_gt 1734
_reflns_number_total 2606
_reflns_threshold_expression >2sigma(I)
_cod_data_source_file B811322J.txt
_cod_data_source_block B5
_cod_depositor_comments
;
The following automatic conversions were performed:
'_symmetry_cell_setting' value 'Triclinic' changed to 'triclinic'
according to '/home/saulius/struct/CIF-dictionaries/cif_core.dic'
dictionary named 'cif_core.dic' version 2.4.1 from 2010-06-29.

Automatic conversion script
Id: cif_fix_enum 1527 2010-12-29 10:47:43Z saulius 

 Replaced the incorrect bibliographical reference to the original
 publication with a proper one.

 Antanas Vaitkus,
 2019-09-18
;
_cod_original_sg_symbol_H-M P-1
_cod_database_code 7200258

loop_
_symmetry_equiv_pos_as_xyz
'x, y, z'
'-x, -y, -z'

loop_
_atom_site_label
_atom_site_type_symbol
_atom_site_fract_x
_atom_site_fract_y
_atom_site_fract_z
_atom_site_U_iso_or_equiv
_atom_site_adp_type
_atom_site_occupancy
_atom_site_symmetry_multiplicity
_atom_site_calc_flag
_atom_site_refinement_flags
_atom_site_disorder_assembly
_atom_site_disorder_group
C11 C 0.9413(5) 0.26002(18) 0.58790(14) 0.0299(5) Uani 1 1 d . . .
C12A C 1.1167(5) 0.3527(2) 0.55049(16) 0.0365(5) Uani 0.669(2) 1 d P A 1
F12 F 1.2186(6) 0.45468(18) 0.60662(15) 0.0501(5) Uani 0.669(2) 1 d P A 1
C12B C 1.1167(5) 0.3527(2) 0.55049(16) 0.0365(5) Uani 0.331(2) 1 d P A 2
H12 H 1.1889 0.4261 0.5921 0.044 Uiso 0.331(2) 1 calc PR A 2
C13 C 1.1896(6) 0.3426(2) 0.45607(17) 0.0442(6) Uani 1 1 d . . .
H13 H 1.3081 0.4083 0.4326 0.053 Uiso 1 1 calc R A 1
C14 C 1.0892(6) 0.2360(3) 0.39513(17) 0.0478(6) Uani 1 1 d . A .
H14 H 1.1426 0.2277 0.3296 0.057 Uiso 1 1 calc R . .
C15 C 0.9126(6) 0.1416(2) 0.42864(16) 0.0453(6) Uani 1 1 d . . .
H15 H 0.8397 0.0687 0.3865 0.054 Uiso 1 1 calc R A 1
C16A C 0.8432(5) 0.1545(2) 0.52396(16) 0.0378(5) Uani 0.669(2) 1 d P A 1
H16 H 0.7236 0.0888 0.5471 0.045 Uiso 0.669(2) 1 calc PR A 1
C16B C 0.8432(5) 0.1545(2) 0.52396(16) 0.0378(5) Uani 0.331(2) 1 d P A 2
F16 F 0.6496(11) 0.0710(4) 0.5501(3) 0.0501(5) Uani 0.331(2) 1 d P A 2
C17 C 0.8569(5) 0.27048(18) 0.68908(14) 0.0315(5) Uani 1 1 d . A .
N17 N 0.8017(4) 0.37374(17) 0.73653(12) 0.0365(5) Uani 1 1 d . . .
O17 O 0.7233(4) 0.36743(16) 0.82888(11) 0.0442(4) Uani 1 1 d . A .
H17 H 0.675(7) 0.455(3) 0.851(2) 0.066(9) Uiso 1 1 d . . .
C18 C 0.8337(6) 0.1630(2) 0.73340(16) 0.0428(6) Uani 1 1 d . . .
N18 N 0.8214(8) 0.0771(2) 0.76621(17) 0.0707(8) Uani 1 1 d . A .
N21 N 0.6016(5) 0.59158(17) 0.88855(13) 0.0390(5) Uani 1 1 d . . .
C22 C 0.4607(6) 0.6538(2) 0.82510(16) 0.0424(6) Uani 1 1 d . . .
H22 H 0.3870 0.6126 0.7624 0.051 Uiso 1 1 calc R . .
C23 C 0.4173(6) 0.7738(2) 0.84592(15) 0.0387(5) Uani 1 1 d . . .
H23 H 0.3183 0.8137 0.7977 0.046 Uiso 1 1 calc R . .
C24 C 0.5165(5) 0.83774(19) 0.93681(14) 0.0314(5) Uani 1 1 d . . .
C25 C 0.6635(5) 0.7723(2) 1.00309(15) 0.0358(5) Uani 1 1 d . . .
H25 H 0.7371 0.8109 1.0666 0.043 Uiso 1 1 calc R . .
C26 C 0.7011(6) 0.6522(2) 0.97607(15) 0.0363(5) Uani 1 1 d . . .
H26 H 0.8036 0.6098 1.0222 0.044 Uiso 1 1 calc R . .
C27 C 0.4593(5) 0.96438(19) 0.95824(15) 0.0337(5) Uani 1 1 d . . .
H27 H 0.3542 0.9993 0.9079 0.040 Uiso 1 1 calc R . .

loop_
_atom_site_aniso_label
_atom_site_aniso_U_11
_atom_site_aniso_U_22
_atom_site_aniso_U_33
_atom_site_aniso_U_23
_atom_site_aniso_U_13
_atom_site_aniso_U_12
C11 0.0273(9) 0.0332(11) 0.0295(11) 0.0039(8) 0.0016(7) 0.0063(8)
C12A 0.0344(11) 0.0390(13) 0.0367(12) 0.0079(9) -0.0001(8) 0.0043(9)
F12 0.0647(12) 0.0328(10) 0.0493(11) 0.0049(8) -0.0004(9) -0.0102(8)
C12B 0.0344(11) 0.0390(13) 0.0367(12) 0.0079(9) -0.0001(8) 0.0043(9)
C13 0.0372(12) 0.0566(16) 0.0421(13) 0.0192(11) 0.0027(9) 0.0028(10)
C14 0.0375(12) 0.0795(19) 0.0276(11) 0.0085(12) 0.0015(9) 0.0133(11)
C15 0.0431(12) 0.0540(15) 0.0342(12) -0.0087(11) -0.0023(9) 0.0103(11)
C16A 0.0353(11) 0.0398(13) 0.0357(12) -0.0001(9) 0.0000(8) 0.0021(9)
C16B 0.0353(11) 0.0398(13) 0.0357(12) -0.0001(9) 0.0000(8) 0.0021(9)
F16 0.0647(12) 0.0328(10) 0.0493(11) 0.0049(8) -0.0004(9) -0.0102(8)
C17 0.0328(10) 0.0310(11) 0.0303(11) 0.0034(8) 0.0003(8) 0.0044(8)
N17 0.0411(10) 0.0389(11) 0.0292(10) 0.0011(8) 0.0036(7) 0.0087(8)
O17 0.0623(10) 0.0428(10) 0.0282(8) 0.0014(7) 0.0093(7) 0.0123(8)
C18 0.0584(14) 0.0396(14) 0.0306(12) 0.0015(10) 0.0100(10) 0.0082(10)
N18 0.126(2) 0.0454(15) 0.0464(14) 0.0152(11) 0.0276(14) 0.0151(14)
N21 0.0428(10) 0.0374(11) 0.0355(10) -0.0007(8) 0.0080(8) 0.0048(8)
C22 0.0500(13) 0.0450(14) 0.0286(12) -0.0037(10) 0.0026(9) 0.0018(10)
C23 0.0421(12) 0.0426(13) 0.0304(12) 0.0033(9) -0.0007(8) 0.0041(9)
C24 0.0299(10) 0.0364(12) 0.0276(10) 0.0039(8) 0.0066(7) 0.0008(8)
C25 0.0380(11) 0.0417(13) 0.0263(11) 0.0009(9) 0.0025(8) 0.0031(9)
C26 0.0416(11) 0.0368(12) 0.0309(11) 0.0051(9) 0.0058(8) 0.0035(9)
C27 0.0341(10) 0.0386(12) 0.0289(11) 0.0068(8) 0.0025(8) 0.0034(8)

loop_
_atom_type_symbol
_atom_type_description
_atom_type_scat_dispersion_real
_atom_type_scat_dispersion_imag
_atom_type_scat_source
C C 0.0033 0.0016 'International Tables Vol C Tables 4.2.6.8 and 6.1.1.4'
H H 0.0000 0.0000 'International Tables Vol C Tables 4.2.6.8 and 6.1.1.4'
N N 0.0061 0.0033 'International Tables Vol C Tables 4.2.6.8 and 6.1.1.4'
O O 0.0106 0.0060 'International Tables Vol C Tables 4.2.6.8 and 6.1.1.4'
F F 0.0171 0.0103 'International Tables Vol C Tables 4.2.6.8 and 6.1.1.4'

loop_
_geom_angle_atom_site_label_1
_geom_angle_atom_site_label_2
_geom_angle_atom_site_label_3
_geom_angle
_geom_angle_site_symmetry_1
_geom_angle_site_symmetry_3
_geom_angle_publ_flag
C12A C11 C16A 116.4(2) . . ?
C12A C11 C17 122.95(18) . . ?
C16A C11 C17 120.66(19) . . ?
F12 C12A C13 117.7(2) . . ?
F12 C12A C11 119.8(2) . . ?
C13 C12A C11 122.5(2) . . ?
C12A C13 C14 119.2(2) . . ?
C12A C13 H13 120.4 . . ?
C14 C13 H13 120.4 . . ?
C15 C14 C13 120.5(2) . . ?
C15 C14 H14 119.8 . . ?
C13 C14 H14 119.8 . . ?
C16A C15 C14 118.9(2) . . ?
C16A C15 H15 120.5 . . ?
C14 C15 H15 120.5 . . ?
C15 C16A C11 122.5(2) . . ?
C15 C16A H16 118.8 . . ?
C11 C16A H16 118.8 . . ?
N17 C17 C18 121.17(19) . . ?
N17 C17 C11 120.14(19) . . ?
C18 C17 C11 118.69(18) . . ?
C17 N17 O17 112.64(18) . . ?
N17 O17 H17 99.6(16) . . ?
N18 C18 C17 178.0(3) . . ?
C26 N21 C22 116.81(19) . . ?
N21 C22 C23 123.3(2) . . ?
N21 C22 H22 118.4 . . ?
C23 C22 H22 118.4 . . ?
C22 C23 C24 120.6(2) . . ?
C22 C23 H23 119.7 . . ?
C24 C23 H23 119.7 . . ?
C23 C24 C25 116.0(2) . . ?
C23 C24 C27 119.74(19) . . ?
C25 C24 C27 124.27(19) . . ?
C26 C25 C24 119.76(19) . . ?
C26 C25 H25 120.1 . . ?
C24 C25 H25 120.1 . . ?
N21 C26 C25 123.6(2) . . ?
N21 C26 H26 118.2 . . ?
C25 C26 H26 118.2 . . ?
C27 C27 C24 125.9(3) 2_677 . ?
C27 C27 H27 117.1 2_677 . ?
C24 C27 H27 117.1 . . ?

loop_
_geom_bond_atom_site_label_1
_geom_bond_atom_site_label_2
_geom_bond_distance
_geom_bond_site_symmetry_2
_geom_bond_publ_flag
C11 C12A 1.385(3) . ?
C11 C16A 1.391(3) . ?
C11 C17 1.470(3) . ?
C12A F12 1.310(3) . ?
C12A C13 1.365(3) . ?
C13 C14 1.381(4) . ?
C13 H13 0.9500 . ?
C14 C15 1.374(4) . ?
C14 H14 0.9500 . ?
C15 C16A 1.373(3) . ?
C15 H15 0.9500 . ?
C16A H16 0.9500 . ?
C17 N17 1.291(3) . ?
C17 C18 1.447(3) . ?
N17 O17 1.364(2) . ?
O17 H17 1.03(3) . ?
C18 N18 1.136(3) . ?
N21 C26 1.335(3) . ?
N21 C22 1.337(3) . ?
C22 C23 1.367(3) . ?
C22 H22 0.9500 . ?
C23 C24 1.388(3) . ?
C23 H23 0.9500 . ?
C24 C25 1.399(3) . ?
C24 C27 1.452(3) . ?
C25 C26 1.373(3) . ?
C25 H25 0.9500 . ?
C26 H26 0.9500 . ?
C27 C27 1.326(4) 2_677 ?
C27 H27 0.9500 . ?

loop_
_geom_hbond_atom_site_label_D
_geom_hbond_atom_site_label_H
_geom_hbond_atom_site_label_A
_geom_hbond_distance_DH
_geom_hbond_distance_HA
_geom_hbond_distance_DA
_geom_hbond_angle_DHA
_geom_hbond_site_symmetry_A
O17 H17 N21 1.03(3) 1.60(3) 2.628(3) 178(3) .

loop_
_geom_torsion_atom_site_label_1
_geom_torsion_atom_site_label_2
_geom_torsion_atom_site_label_3
_geom_torsion_atom_site_label_4
_geom_torsion
_geom_torsion_site_symmetry_1
_geom_torsion_site_symmetry_2
_geom_torsion_site_symmetry_3
_geom_torsion_site_symmetry_4
_geom_torsion_publ_flag
C16A C11 C12A F12 -179.7(2) . . . . ?
C17 C11 C12A F12 0.9(3) . . . . ?
C16A C11 C12A C13 0.3(3) . . . . ?
C17 C11 C12A C13 -179.09(19) . . . . ?
F12 C12A C13 C14 179.3(2) . . . . ?
C11 C12A C13 C14 -0.7(3) . . . . ?
C12A C13 C14 C15 1.1(3) . . . . ?
C13 C14 C15 C16A -1.1(4) . . . . ?
C14 C15 C16A C11 0.8(3) . . . . ?
C12A C11 C16A C15 -0.4(3) . . . . ?
C17 C11 C16A C15 179.1(2) . . . . ?
C12A C11 C17 N17 29.8(3) . . . . ?
C16A C11 C17 N17 -149.6(2) . . . . ?
C12A C11 C17 C18 -150.8(2) . . . . ?
C16A C11 C17 C18 29.8(3) . . . . ?
C18 C17 N17 O17 0.0(3) . . . . ?
C11 C17 N17 O17 179.37(16) . . . . ?
C26 N21 C22 C23 0.2(3) . . . . ?
N21 C22 C23 C24 -0.8(4) . . . . ?
C22 C23 C24 C25 0.7(3) . . . . ?
C22 C23 C24 C27 -178.3(2) . . . . ?
C23 C24 C25 C26 -0.1(3) . . . . ?
C27 C24 C25 C26 178.9(2) . . . . ?
C22 N21 C26 C25 0.5(3) . . . . ?
C24 C25 C26 N21 -0.5(3) . . . . ?
C23 C24 C27 C27 179.8(3) . . . 2_677 ?
C25 C24 C27 C27 0.9(4) . . . 2_677 ?
